data_7015349
loop_
_publ_author_name
'Siebler, Daniel'
'F\"orster, Christoph'
'Heinze, Katja'

_publ_section_title
;
 Redox-responsive organometallic foldamers from ferrocene amino acid:
 solid-phase synthesis, secondary structure and mixed-valence
 properties.
;
_journal_issue 14
_journal_name_full 'Dalton transactions (Cambridge, England : 2003)'
_journal_page_first 3558
_journal_page_last 3575
_journal_paper_doi 10.1039/c0dt01528h
_journal_volume 40
_journal_year 2011
_chemical_formula_moiety 'C28 H30 Fe2 N2 O5'
_chemical_formula_sum 'C28 H30 Fe2 N2 O5'
_chemical_formula_weight 586.24
_chemical_melting_point 443
_chemical_name_common Boc-Fca2-OMe
_chemical_name_systematic
;
?
;
_space_group_IT_number 14
_symmetry_cell_setting monoclinic
_symmetry_space_group_name_Hall '-P 2ybc'
_symmetry_space_group_name_H-M 'P 1 21/c 1'
_atom_sites_solution_hydrogens geom
_atom_sites_solution_primary direct
_atom_sites_solution_secondary difmap
_audit_creation_method SHELXL-97
_cell_angle_alpha 90.00
_cell_angle_beta 105.010(8)
_cell_angle_gamma 90.00
_cell_formula_units_Z 4
_cell_length_a 11.656(3)
_cell_length_b 19.486(4)
_cell_length_c 11.051(3)
_cell_measurement_temperature 173(2)
_cell_measurement_theta_max 28.00
_cell_measurement_theta_min 2.49
_cell_volume 2424.4(10)
_computing_structure_refinement 'SHELXL-97 (Sheldrick, 1997)'
_computing_structure_solution 'SHELXS-97 (Sheldrick, 1990)'
_diffrn_ambient_temperature 173(2)
_diffrn_measured_fraction_theta_full 0.993
_diffrn_measured_fraction_theta_max 0.993
_diffrn_measurement_device_type 'CCD area detector'
_diffrn_measurement_method 'phi and omega scans'
_diffrn_radiation_monochromator graphite
_diffrn_radiation_source 'fine-focus sealed tube'
_diffrn_radiation_type MoK\a
_diffrn_radiation_wavelength 0.71073
_diffrn_reflns_av_R_equivalents 0.3190
_diffrn_reflns_av_sigmaI/netI 0.5355
_diffrn_reflns_limit_h_max 15
_diffrn_reflns_limit_h_min -15
_diffrn_reflns_limit_k_max 25
_diffrn_reflns_limit_k_min -25
_diffrn_reflns_limit_l_max 11
_diffrn_reflns_limit_l_min -14
_diffrn_reflns_number 20545
_diffrn_reflns_theta_full 28.00
_diffrn_reflns_theta_max 28.00
_diffrn_reflns_theta_min 2.49
_exptl_absorpt_coefficient_mu 1.241
_exptl_absorpt_correction_T_max 1.07964
_exptl_absorpt_correction_T_min 0.95015
_exptl_absorpt_correction_type multi-scan
_exptl_absorpt_process_details MULABS
_exptl_crystal_colour orange
_exptl_crystal_density_diffrn 1.606
_exptl_crystal_density_method 'not measured'
_exptl_crystal_description plate
_exptl_crystal_F_000 1216
_exptl_crystal_size_max 0.10
_exptl_crystal_size_mid 0.10
_exptl_crystal_size_min 0.05
_refine_diff_density_max 0.439
_refine_diff_density_min -0.633
_refine_diff_density_rms 0.103
_refine_ls_extinction_method none
_refine_ls_goodness_of_fit_ref 0.622
_refine_ls_hydrogen_treatment constr
_refine_ls_matrix_type full
_refine_ls_number_parameters 334
_refine_ls_number_reflns 5818
_refine_ls_number_restraints 0
_refine_ls_restrained_S_all 0.622
_refine_ls_R_factor_all 0.2516
_refine_ls_R_factor_gt 0.0506
_refine_ls_shift/su_max 0.000
_refine_ls_shift/su_mean 0.000
_refine_ls_structure_factor_coef Fsqd
_refine_ls_weighting_details 'calc w=1/[\s^2^(Fo^2^)+(0.0000P)^2^+0.0000P] where P=(Fo^2^+2Fc^2^)/3'
_refine_ls_weighting_scheme calc
_refine_ls_wR_factor_gt 0.0694
_refine_ls_wR_factor_ref 0.1091
_reflns_number_gt 1525
_reflns_number_total 5818
_reflns_threshold_expression >2sigma(I)
_cod_data_source_file c0dt01528h.txt
_cod_data_source_block ds4a
_cod_original_cell_volume 2424.3(9)
_cod_original_sg_symbol_H-M P2(1)/c
_cod_database_code 7015349

loop_
_symmetry_equiv_pos_as_xyz
'x, y, z'
'-x, y+1/2, -z+1/2'
'-x, -y, -z'
'x, -y-1/2, z-1/2'

loop_
_atom_site_label
_atom_site_type_symbol
_atom_site_fract_x
_atom_site_fract_y
_atom_site_fract_z
_atom_site_U_iso_or_equiv
_atom_site_adp_type
_atom_site_occupancy
_atom_site_symmetry_multiplicity
_atom_site_calc_flag
_atom_site_refinement_flags
_atom_site_disorder_assembly
_atom_site_disorder_group
Fe1 Fe 0.33932(10) 0.04700(5) 0.78009(10) 0.0183(3) Uani 1 1 d . . .
Fe2 Fe 0.16078(9) 0.38164(5) 0.79944(10) 0.0179(3) Uani 1 1 d . . .
C161 C 0.0759(6) 0.0786(4) 0.7627(7) 0.0194(19) Uani 1 1 d . . .
O162 O 0.0618(4) 0.0818(2) 0.8809(4) 0.0249(13) Uani 1 1 d . . .
O163 O 0.0221(5) 0.1144(3) 0.6795(5) 0.0349(15) Uani 1 1 d . . .
C164 C -0.0239(6) 0.1303(4) 0.8985(7) 0.032(2) Uani 1 1 d . . .
H16A H -0.0278 0.1291 0.9860 0.048 Uiso 1 1 calc R . .
H16B H -0.1020 0.1186 0.8436 0.048 Uiso 1 1 calc R . .
H16C H -0.0011 0.1763 0.8780 0.048 Uiso 1 1 calc R . .
O103 O 0.5807(4) 0.2916(2) 0.8799(4) 0.0248(13) Uani 1 1 d . . .
O104 O 0.5239(4) 0.3795(3) 0.9863(4) 0.0273(13) Uani 1 1 d . . .
O63 O 0.3039(4) 0.2252(2) 1.0176(5) 0.0264(13) Uani 1 1 d . . .
N101 N 0.4225(5) 0.3526(3) 0.7863(5) 0.0187(15) Uani 1 1 d . . .
H10A H 0.4240 0.3265 0.7218 0.022 Uiso 1 1 calc R . .
C5 C 0.3066(6) 0.4441(3) 0.8681(6) 0.0176(18) Uani 1 1 d . . .
H5A H 0.3551 0.4484 0.9568 0.021 Uiso 1 1 calc R . .
C11 C 0.3742(6) 0.1492(3) 0.8217(7) 0.0171(18) Uani 1 1 d . . .
N62 N 0.2876(5) 0.2037(3) 0.8122(5) 0.0229(16) Uani 1 1 d . . .
H62A H 0.2513 0.2174 0.7359 0.028 Uiso 1 1 calc R . .
C61 C 0.2559(6) 0.2363(4) 0.9078(7) 0.0182(18) Uani 1 1 d . . .
C6 C 0.1547(6) 0.2850(3) 0.8661(7) 0.0194(19) Uani 1 1 d . . .
C102 C 0.5101(7) 0.3445(4) 0.8917(8) 0.0187(19) Uani 1 1 d . . .
C4 C 0.2042(7) 0.4829(3) 0.8068(7) 0.023(2) Uani 1 1 d . . .
H4A H 0.1665 0.5191 0.8478 0.027 Uiso 1 1 calc R . .
C3 C 0.1608(7) 0.4613(3) 0.6794(7) 0.025(2) Uani 1 1 d . . .
H3A H 0.0906 0.4802 0.6159 0.030 Uiso 1 1 calc R . .
C9 C -0.0093(6) 0.3446(3) 0.7560(7) 0.0224(19) Uani 1 1 d . . .
H9A H -0.0773 0.3613 0.6872 0.027 Uiso 1 1 calc R . .
C13 C 0.4980(6) 0.0776(3) 0.7553(7) 0.022(2) Uani 1 1 d . . .
H13A H 0.5433 0.0540 0.7020 0.026 Uiso 1 1 calc R . .
C20 C 0.2319(6) -0.0174(3) 0.8491(7) 0.0215(19) Uani 1 1 d . . .
H20A H 0.2254 -0.0201 0.9375 0.026 Uiso 1 1 calc R . .
C16 C 0.1664(6) 0.0260(3) 0.7529(7) 0.0175(19) Uani 1 1 d . . .
C2 C 0.2396(6) 0.4091(3) 0.6594(7) 0.0196(18) Uani 1 1 d . . .
H2A H 0.2330 0.3836 0.5794 0.023 Uiso 1 1 calc R . .
C105 C 0.6753(6) 0.2676(4) 0.9866(7) 0.024(2) Uani 1 1 d . . .
C1 C 0.3286(7) 0.3999(3) 0.7714(8) 0.0204(19) Uani 1 1 d . . .
C19 C 0.3091(6) -0.0562(3) 0.7945(7) 0.0225(19) Uani 1 1 d . . .
H19A H 0.3688 -0.0906 0.8390 0.027 Uiso 1 1 calc R . .
C14 C 0.5072(6) 0.0634(3) 0.8840(7) 0.027(2) Uani 1 1 d . . .
H14A H 0.5605 0.0285 0.9365 0.033 Uiso 1 1 calc R . .
C18 C 0.2887(6) -0.0370(3) 0.6672(7) 0.0230(19) Uani 1 1 d . . .
H18A H 0.3319 -0.0557 0.6071 0.028 Uiso 1 1 calc R . .
C12 C 0.4132(6) 0.1316(3) 0.7152(7) 0.0207(19) Uani 1 1 d . . .
H12A H 0.3878 0.1527 0.6299 0.025 Uiso 1 1 calc R . .
C7 C 0.1239(6) 0.3332(3) 0.9503(7) 0.0209(19) Uani 1 1 d . . .
H7A H 0.1655 0.3400 1.0407 0.025 Uiso 1 1 calc R . .
C107 C 0.7244(7) 0.2061(3) 0.9330(7) 0.036(2) Uani 1 1 d . . .
H10B H 0.7593 0.2212 0.8657 0.054 Uiso 1 1 calc R . .
H10C H 0.6602 0.1734 0.8993 0.054 Uiso 1 1 calc R . .
H10D H 0.7856 0.1839 0.9991 0.054 Uiso 1 1 calc R . .
C15 C 0.4280(6) 0.1073(3) 0.9245(6) 0.0163(17) Uani 1 1 d . . .
H15A H 0.4150 0.1093 1.0104 0.020 Uiso 1 1 calc R . .
C17 C 0.2004(6) 0.0147(3) 0.6398(7) 0.0198(19) Uani 1 1 d . . .
H17A H 0.1671 0.0377 0.5573 0.024 Uiso 1 1 calc R . .
C10 C 0.0734(7) 0.2911(4) 0.7463(7) 0.026(2) Uani 1 1 d . . .
H10E H 0.0734 0.2636 0.6699 0.031 Uiso 1 1 calc R . .
C8 C 0.0221(7) 0.3682(3) 0.8809(7) 0.0231(19) Uani 1 1 d . . .
H8A H -0.0190 0.4060 0.9142 0.028 Uiso 1 1 calc R . .
C106 C 0.6222(7) 0.2440(3) 1.0940(7) 0.035(2) Uani 1 1 d . . .
H10F H 0.5904 0.2838 1.1288 0.053 Uiso 1 1 calc R . .
H10G H 0.6843 0.2222 1.1597 0.053 Uiso 1 1 calc R . .
H10H H 0.5581 0.2110 1.0615 0.053 Uiso 1 1 calc R . .
C108 C 0.7702(7) 0.3204(4) 1.0332(8) 0.042(2) Uani 1 1 d . . .
H10I H 0.8037 0.3345 0.9644 0.063 Uiso 1 1 calc R . .
H10J H 0.8331 0.3008 1.1010 0.063 Uiso 1 1 calc R . .
H10K H 0.7358 0.3604 1.0646 0.063 Uiso 1 1 calc R . .

loop_
_atom_site_aniso_label
_atom_site_aniso_U_11
_atom_site_aniso_U_22
_atom_site_aniso_U_33
_atom_site_aniso_U_23
_atom_site_aniso_U_13
_atom_site_aniso_U_12
Fe1 0.0167(7) 0.0136(6) 0.0270(7) 0.0001(6) 0.0099(6) 0.0017(6)
Fe2 0.0167(7) 0.0143(6) 0.0249(7) 0.0002(6) 0.0092(5) 0.0027(6)
C161 0.010(5) 0.022(5) 0.026(5) 0.009(4) 0.004(4) -0.002(4)
O162 0.023(3) 0.031(3) 0.021(3) -0.005(3) 0.007(3) 0.003(3)
O163 0.027(4) 0.043(4) 0.036(4) 0.014(3) 0.010(3) 0.014(3)
C164 0.024(5) 0.032(5) 0.047(6) -0.002(4) 0.020(5) 0.010(4)
O103 0.025(3) 0.026(3) 0.025(3) -0.006(3) 0.007(3) 0.003(3)
O104 0.024(3) 0.030(3) 0.033(3) -0.009(3) 0.017(3) 0.002(3)
O63 0.026(4) 0.020(3) 0.033(4) 0.001(3) 0.009(3) 0.003(3)
N101 0.012(4) 0.026(4) 0.018(4) -0.001(3) 0.003(3) 0.007(3)
C5 0.020(5) 0.013(4) 0.019(4) -0.009(4) 0.003(4) -0.003(4)
C11 0.015(5) 0.011(4) 0.027(5) 0.004(4) 0.008(4) 0.007(3)
N62 0.026(4) 0.021(4) 0.021(4) 0.003(3) 0.004(3) 0.006(3)
C61 0.014(5) 0.023(5) 0.020(5) 0.000(4) 0.008(4) -0.006(4)
C6 0.014(5) 0.013(4) 0.033(5) -0.002(4) 0.008(4) 0.005(4)
C102 0.011(5) 0.017(4) 0.033(5) 0.001(4) 0.016(4) 0.006(4)
C4 0.023(5) 0.016(4) 0.031(5) -0.011(4) 0.011(4) 0.004(4)
C3 0.026(5) 0.015(4) 0.037(6) 0.010(4) 0.011(5) 0.010(4)
C9 0.007(4) 0.020(4) 0.037(6) 0.007(4) 0.000(4) 0.005(4)
C13 0.017(5) 0.019(4) 0.034(5) -0.005(4) 0.016(4) 0.004(4)
C20 0.024(5) 0.015(4) 0.029(5) 0.010(4) 0.015(4) 0.001(4)
C16 0.013(4) 0.012(4) 0.026(5) 0.002(3) 0.003(4) -0.005(3)
C2 0.014(5) 0.033(5) 0.012(4) -0.006(4) 0.004(4) -0.004(4)
C105 0.007(4) 0.035(5) 0.027(5) -0.005(4) -0.002(4) 0.006(4)
C1 0.019(5) 0.015(4) 0.031(5) 0.001(4) 0.015(4) -0.005(4)
C19 0.017(5) 0.008(4) 0.037(5) -0.005(4) -0.003(4) 0.001(4)
C14 0.028(5) 0.025(5) 0.035(5) 0.008(4) 0.020(4) 0.000(4)
C18 0.031(5) 0.013(4) 0.029(5) -0.002(4) 0.013(4) -0.004(4)
C12 0.015(5) 0.024(5) 0.028(5) 0.004(4) 0.016(4) -0.002(4)
C7 0.021(5) 0.026(5) 0.020(5) -0.002(4) 0.013(4) 0.002(4)
C107 0.028(5) 0.032(5) 0.045(6) 0.002(4) 0.003(5) 0.019(4)
C15 0.014(4) 0.019(4) 0.017(4) 0.001(4) 0.007(4) 0.000(4)
C17 0.014(5) 0.021(4) 0.025(5) -0.002(4) 0.007(4) 0.004(4)
C10 0.021(5) 0.024(5) 0.037(6) -0.010(4) 0.016(5) -0.006(4)
C8 0.029(5) 0.016(4) 0.028(5) 0.001(4) 0.014(4) 0.002(4)
C106 0.056(7) 0.030(5) 0.026(5) -0.005(4) 0.022(5) -0.006(4)
C108 0.020(5) 0.044(6) 0.059(7) 0.002(5) 0.005(5) -0.010(4)

loop_
_atom_type_symbol
_atom_type_description
_atom_type_scat_dispersion_real
_atom_type_scat_dispersion_imag
_atom_type_scat_source
C C 0.0033 0.0016 'International Tables Vol C Tables 4.2.6.8 and 6.1.1.4'
H H 0.0000 0.0000 'International Tables Vol C Tables 4.2.6.8 and 6.1.1.4'
N N 0.0061 0.0033 'International Tables Vol C Tables 4.2.6.8 and 6.1.1.4'
O O 0.0106 0.0060 'International Tables Vol C Tables 4.2.6.8 and 6.1.1.4'
Fe Fe 0.3463 0.8444 'International Tables Vol C Tables 4.2.6.8 and 6.1.1.4'

loop_
_geom_angle_atom_site_label_1
_geom_angle_atom_site_label_2
_geom_angle_atom_site_label_3
_geom_angle
_geom_angle_site_symmetry_1
_geom_angle_site_symmetry_3
_geom_angle_publ_flag
C16 Fe1 C14 155.1(3) . . ?
C16 Fe1 C13 163.3(3) . . ?
C14 Fe1 C13 41.2(2) . . ?
C16 Fe1 C17 41.3(2) . . ?
C14 Fe1 C17 161.1(3) . . ?
C13 Fe1 C17 124.3(3) . . ?
C16 Fe1 C15 121.5(3) . . ?
C14 Fe1 C15 40.8(2) . . ?
C13 Fe1 C15 68.9(3) . . ?
C17 Fe1 C15 157.0(3) . . ?
C16 Fe1 C18 68.0(3) . . ?
C14 Fe1 C18 123.8(3) . . ?
C13 Fe1 C18 106.3(3) . . ?
C17 Fe1 C18 40.6(3) . . ?
C15 Fe1 C18 161.1(3) . . ?
C16 Fe1 C20 40.9(3) . . ?
C14 Fe1 C20 118.6(3) . . ?
C13 Fe1 C20 153.5(3) . . ?
C17 Fe1 C20 69.6(3) . . ?
C15 Fe1 C20 107.2(3) . . ?
C18 Fe1 C20 68.4(3) . . ?
C16 Fe1 C19 68.0(3) . . ?
C14 Fe1 C19 105.8(3) . . ?
C13 Fe1 C19 118.6(3) . . ?
C17 Fe1 C19 68.7(3) . . ?
C15 Fe1 C19 124.5(3) . . ?
C18 Fe1 C19 40.3(2) . . ?
C20 Fe1 C19 40.6(2) . . ?
C16 Fe1 C11 111.3(3) . . ?
C14 Fe1 C11 67.3(3) . . ?
C13 Fe1 C11 67.1(2) . . ?
C17 Fe1 C11 122.8(3) . . ?
C15 Fe1 C11 40.2(2) . . ?
C18 Fe1 C11 156.4(3) . . ?
C20 Fe1 C11 127.7(3) . . ?
C19 Fe1 C11 163.0(3) . . ?
C16 Fe1 C12 127.1(3) . . ?
C14 Fe1 C12 69.1(3) . . ?
C13 Fe1 C12 40.9(2) . . ?
C17 Fe1 C12 107.6(3) . . ?
C15 Fe1 C12 68.9(3) . . ?
C18 Fe1 C12 120.3(3) . . ?
C20 Fe1 C12 164.3(3) . . ?
C19 Fe1 C12 154.2(3) . . ?
C11 Fe1 C12 39.9(2) . . ?
C6 Fe2 C4 156.6(3) . . ?
C6 Fe2 C3 161.2(3) . . ?
C4 Fe2 C3 41.1(3) . . ?
C6 Fe2 C10 40.8(3) . . ?
C4 Fe2 C10 161.5(3) . . ?
C3 Fe2 C10 123.5(3) . . ?
C6 Fe2 C9 68.6(3) . . ?
C4 Fe2 C9 124.6(3) . . ?
C3 Fe2 C9 106.2(3) . . ?
C10 Fe2 C9 41.3(2) . . ?
C6 Fe2 C7 41.0(2) . . ?
C4 Fe2 C7 121.0(3) . . ?
C3 Fe2 C7 155.7(3) . . ?
C10 Fe2 C7 69.1(3) . . ?
C9 Fe2 C7 68.6(3) . . ?
C6 Fe2 C8 67.5(3) . . ?
C4 Fe2 C8 108.8(3) . . ?
C3 Fe2 C8 120.9(3) . . ?
C10 Fe2 C8 68.1(3) . . ?
C9 Fe2 C8 40.2(3) . . ?
C7 Fe2 C8 40.1(3) . . ?
C6 Fe2 C2 125.2(3) . . ?
C4 Fe2 C2 67.9(3) . . ?
C3 Fe2 C2 40.6(2) . . ?
C10 Fe2 C2 107.1(3) . . ?
C9 Fe2 C2 120.5(3) . . ?
C7 Fe2 C2 162.5(3) . . ?
C8 Fe2 C2 155.8(3) . . ?
C6 Fe2 C5 121.0(3) . . ?
C4 Fe2 C5 40.7(3) . . ?
C3 Fe2 C5 69.7(3) . . ?
C10 Fe2 C5 156.0(3) . . ?
C9 Fe2 C5 161.4(3) . . ?
C7 Fe2 C5 107.3(3) . . ?
C8 Fe2 C5 125.3(3) . . ?
C2 Fe2 C5 68.9(3) . . ?
C6 Fe2 C1 109.5(3) . . ?
C4 Fe2 C1 66.9(3) . . ?
C3 Fe2 C1 67.4(3) . . ?
C10 Fe2 C1 121.4(3) . . ?
C9 Fe2 C1 155.9(3) . . ?
C7 Fe2 C1 126.8(3) . . ?
C8 Fe2 C1 163.2(3) . . ?
C2 Fe2 C1 39.6(3) . . ?
C5 Fe2 C1 40.7(2) . . ?
O163 C161 O162 122.8(7) . . ?
O163 C161 C16 125.8(7) . . ?
O162 C161 C16 111.4(6) . . ?
C161 O162 C164 115.2(5) . . ?
O162 C164 H16A 109.5 . . ?
O162 C164 H16B 109.5 . . ?
H16A C164 H16B 109.5 . . ?
O162 C164 H16C 109.5 . . ?
H16A C164 H16C 109.5 . . ?
H16B C164 H16C 109.5 . . ?
C102 O103 C105 121.1(6) . . ?
C102 N101 C1 124.8(6) . . ?
C102 N101 H10A 117.6 . . ?
C1 N101 H10A 117.6 . . ?
C4 C5 C1 104.5(6) . . ?
C4 C5 Fe2 68.3(4) . . ?
C1 C5 Fe2 70.4(4) . . ?
C4 C5 H5A 127.7 . . ?
C1 C5 H5A 127.7 . . ?
Fe2 C5 H5A 127.7 . . ?
C15 C11 C12 111.1(6) . . ?
C15 C11 N62 129.8(6) . . ?
C12 C11 N62 119.1(6) . . ?
C15 C11 Fe1 68.9(4) . . ?
C12 C11 Fe1 70.5(4) . . ?
N62 C11 Fe1 126.7(5) . . ?
C61 N62 C11 127.4(6) . . ?
C61 N62 H62A 116.3 . . ?
C11 N62 H62A 116.3 . . ?
O63 C61 N62 122.9(7) . . ?
O63 C61 C6 123.0(7) . . ?
N62 C61 C6 114.1(7) . . ?
C10 C6 C7 109.4(6) . . ?
C10 C6 C61 128.7(7) . . ?
C7 C6 C61 121.8(7) . . ?
C10 C6 Fe2 70.2(4) . . ?
C7 C6 Fe2 70.5(4) . . ?
C61 C6 Fe2 127.1(5) . . ?
O104 C102 N101 125.2(7) . . ?
O104 C102 O103 124.2(8) . . ?
N101 C102 O103 110.6(7) . . ?
C5 C4 C3 110.5(6) . . ?
C5 C4 Fe2 71.0(4) . . ?
C3 C4 Fe2 69.8(4) . . ?
C5 C4 H4A 124.7 . . ?
C3 C4 H4A 124.7 . . ?
Fe2 C4 H4A 124.7 . . ?
C2 C3 C4 106.6(7) . . ?
C2 C3 Fe2 70.5(4) . . ?
C4 C3 Fe2 69.1(4) . . ?
C2 C3 H3A 126.7 . . ?
C4 C3 H3A 126.7 . . ?
Fe2 C3 H3A 126.7 . . ?
C8 C9 C10 107.4(7) . . ?
C8 C9 Fe2 70.4(4) . . ?
C10 C9 Fe2 69.3(4) . . ?
C8 C9 H9A 126.3 . . ?
C10 C9 H9A 126.3 . . ?
Fe2 C9 H9A 126.3 . . ?
C14 C13 C12 108.6(6) . . ?
C14 C13 Fe1 69.1(4) . . ?
C12 C13 Fe1 71.2(4) . . ?
C14 C13 H13A 125.7 . . ?
C12 C13 H13A 125.7 . . ?
Fe1 C13 H13A 125.7 . . ?
C16 C20 C19 106.0(6) . . ?
C16 C20 Fe1 67.6(4) . . ?
C19 C20 Fe1 69.7(4) . . ?
C16 C20 H20A 127.0 . . ?
C19 C20 H20A 127.0 . . ?
Fe1 C20 H20A 127.0 . . ?
C20 C16 C17 110.4(6) . . ?
C20 C16 C161 127.4(6) . . ?
C17 C16 C161 122.2(6) . . ?
C20 C16 Fe1 71.5(4) . . ?
C17 C16 Fe1 70.4(4) . . ?
C161 C16 Fe1 123.4(5) . . ?
C1 C2 C3 108.2(6) . . ?
C1 C2 Fe2 71.1(4) . . ?
C3 C2 Fe2 68.8(4) . . ?
C1 C2 H2A 125.9 . . ?
C3 C2 H2A 125.9 . . ?
Fe2 C2 H2A 125.9 . . ?
O103 C105 C108 113.0(7) . . ?
O103 C105 C107 102.7(6) . . ?
C108 C105 C107 110.9(6) . . ?
O103 C105 C106 110.2(6) . . ?
C108 C105 C106 110.4(6) . . ?
C107 C105 C106 109.4(6) . . ?
C2 C1 N101 124.0(7) . . ?
C2 C1 C5 110.2(6) . . ?
N101 C1 C5 125.8(7) . . ?
C2 C1 Fe2 69.3(4) . . ?
N101 C1 Fe2 126.9(4) . . ?
C5 C1 Fe2 68.9(4) . . ?
C18 C19 C20 108.6(7) . . ?
C18 C19 Fe1 69.6(4) . . ?
C20 C19 Fe1 69.7(4) . . ?
C18 C19 H19A 125.7 . . ?
C20 C19 H19A 125.7 . . ?
Fe1 C19 H19A 125.7 . . ?
C15 C14 C13 108.2(7) . . ?
C15 C14 Fe1 70.1(4) . . ?
C13 C14 Fe1 69.6(4) . . ?
C15 C14 H14A 125.9 . . ?
C13 C14 H14A 125.9 . . ?
Fe1 C14 H14A 125.9 . . ?
C19 C18 C17 109.0(6) . . ?
C19 C18 Fe1 70.0(4) . . ?
C17 C18 Fe1 69.0(4) . . ?
C19 C18 H18A 125.5 . . ?
C17 C18 H18A 125.5 . . ?
Fe1 C18 H18A 125.5 . . ?
C11 C12 C13 105.4(6) . . ?
C11 C12 Fe1 69.6(4) . . ?
C13 C12 Fe1 67.9(4) . . ?
C11 C12 H12A 127.3 . . ?
C13 C12 H12A 127.3 . . ?
Fe1 C12 H12A 127.3 . . ?
C8 C7 C6 106.3(7) . . ?
C8 C7 Fe2 70.1(4) . . ?
C6 C7 Fe2 68.5(4) . . ?
C8 C7 H7A 126.9 . . ?
C6 C7 H7A 126.9 . . ?
Fe2 C7 H7A 126.9 . . ?
C105 C107 H10B 109.5 . . ?
C105 C107 H10C 109.5 . . ?
H10B C107 H10C 109.5 . . ?
C105 C107 H10D 109.5 . . ?
H10B C107 H10D 109.5 . . ?
H10C C107 H10D 109.5 . . ?
C11 C15 C14 106.6(6) . . ?
C11 C15 Fe1 70.9(4) . . ?
C14 C15 Fe1 69.1(4) . . ?
C11 C15 H15A 126.7 . . ?
C14 C15 H15A 126.7 . . ?
Fe1 C15 H15A 126.7 . . ?
C18 C17 C16 106.0(6) . . ?
C18 C17 Fe1 70.4(4) . . ?
C16 C17 Fe1 68.3(4) . . ?
C18 C17 H17A 127.0 . . ?
C16 C17 H17A 127.0 . . ?
Fe1 C17 H17A 127.0 . . ?
C6 C10 C9 106.8(6) . . ?
C6 C10 Fe2 69.0(4) . . ?
C9 C10 Fe2 69.4(4) . . ?
C6 C10 H10E 126.6 . . ?
C9 C10 H10E 126.6 . . ?
Fe2 C10 H10E 126.6 . . ?
C9 C8 C7 110.1(6) . . ?
C9 C8 Fe2 69.4(4) . . ?
C7 C8 Fe2 69.8(4) . . ?
C9 C8 H8A 124.9 . . ?
C7 C8 H8A 124.9 . . ?
Fe2 C8 H8A 124.9 . . ?
C105 C106 H10F 109.5 . . ?
C105 C106 H10G 109.5 . . ?
H10F C106 H10G 109.5 . . ?
C105 C106 H10H 109.5 . . ?
H10F C106 H10H 109.5 . . ?
H10G C106 H10H 109.5 . . ?
C105 C108 H10I 109.5 . . ?
C105 C108 H10J 109.5 . . ?
H10I C108 H10J 109.5 . . ?
C105 C108 H10K 109.5 . . ?
H10I C108 H10K 109.5 . . ?
H10J C108 H10K 109.5 . . ?

loop_
_geom_bond_atom_site_label_1
_geom_bond_atom_site_label_2
_geom_bond_distance
_geom_bond_site_symmetry_2
_geom_bond_publ_flag
Fe1 C16 2.002(7) . ?
Fe1 C14 2.021(8) . ?
Fe1 C13 2.028(6) . ?
Fe1 C17 2.030(7) . ?
Fe1 C15 2.035(7) . ?
Fe1 C18 2.050(7) . ?
Fe1 C20 2.055(6) . ?
Fe1 C19 2.055(6) . ?
Fe1 C11 2.061(7) . ?
Fe1 C12 2.072(6) . ?
Fe2 C6 2.030(7) . ?
Fe2 C4 2.033(7) . ?
Fe2 C3 2.042(7) . ?
Fe2 C10 2.046(7) . ?
Fe2 C9 2.047(7) . ?
Fe2 C7 2.056(7) . ?
Fe2 C8 2.060(7) . ?
Fe2 C2 2.065(6) . ?
Fe2 C5 2.068(7) . ?
Fe2 C1 2.088(7) . ?
C161 O163 1.195(8) . ?
C161 O162 1.360(8) . ?
C161 C16 1.494(9) . ?
O162 C164 1.424(7) . ?
C164 H16A 0.9800 . ?
C164 H16B 0.9800 . ?
C164 H16C 0.9800 . ?
O103 C102 1.346(7) . ?
O103 C105 1.467(9) . ?
O104 C102 1.223(8) . ?
O63 C61 1.216(8) . ?
N101 C102 1.345(9) . ?
N101 C1 1.408(8) . ?
N101 H10A 0.8800 . ?
C5 C4 1.428(9) . ?
C5 C1 1.445(8) . ?
C5 H5A 1.0000 . ?
C11 C15 1.408(9) . ?
C11 C12 1.410(8) . ?
C11 N62 1.451(8) . ?
N62 C61 1.363(8) . ?
N62 H62A 0.8800 . ?
C61 C6 1.491(9) . ?
C6 C10 1.419(10) . ?
C6 C7 1.431(8) . ?
C4 C3 1.431(10) . ?
C4 H4A 1.0000 . ?
C3 C2 1.425(8) . ?
C3 H3A 1.0000 . ?
C9 C8 1.410(9) . ?
C9 C10 1.443(9) . ?
C9 H9A 1.0000 . ?
C13 C14 1.425(9) . ?
C13 C12 1.432(9) . ?
C13 H13A 1.0000 . ?
C20 C16 1.418(9) . ?
C20 C19 1.424(8) . ?
C20 H20A 1.0000 . ?
C16 C17 1.422(8) . ?
C2 C1 1.406(10) . ?
C2 H2A 1.0000 . ?
C105 C108 1.500(10) . ?
C105 C107 1.514(8) . ?
C105 C106 1.543(9) . ?
C19 C18 1.415(9) . ?
C19 H19A 1.0000 . ?
C14 C15 1.413(8) . ?
C14 H14A 1.0000 . ?
C18 C17 1.416(9) . ?
C18 H18A 1.0000 . ?
C12 H12A 1.0000 . ?
C7 C8 1.411(9) . ?
C7 H7A 1.0000 . ?
C107 H10B 0.9800 . ?
C107 H10C 0.9800 . ?
C107 H10D 0.9800 . ?
C15 H15A 1.0000 . ?
C17 H17A 1.0000 . ?
C10 H10E 1.0000 . ?
C8 H8A 1.0000 . ?
C106 H10F 0.9800 . ?
C106 H10G 0.9800 . ?
C106 H10H 0.9800 . ?
C108 H10I 0.9800 . ?
C108 H10J 0.9800 . ?
C108 H10K 0.9800 . ?

loop_
_geom_hbond_atom_site_label_D
_geom_hbond_atom_site_label_H
_geom_hbond_atom_site_label_A
_geom_hbond_distance_DH
_geom_hbond_distance_HA
_geom_hbond_distance_DA
_geom_hbond_angle_DHA
_geom_hbond_site_symmetry_A
N101 H10A O63 0.88 2.54 3.302(8) 145.9 4_565
N62 H62A O63 0.88 2.87 3.589(7) 140.3 4_565

loop_
_geom_torsion_atom_site_label_1
_geom_torsion_atom_site_label_2
_geom_torsion_atom_site_label_3
_geom_torsion_atom_site_label_4
_geom_torsion
_geom_torsion_site_symmetry_1
_geom_torsion_site_symmetry_2
_geom_torsion_site_symmetry_3
_geom_torsion_site_symmetry_4
_geom_torsion_publ_flag
O163 C161 O162 C164 1.2(10) . . . . ?
C16 C161 O162 C164 -179.4(6) . . . . ?
C6 Fe2 C5 C4 -160.5(4) . . . . ?
C3 Fe2 C5 C4 36.7(4) . . . . ?
C10 Fe2 C5 C4 164.8(6) . . . . ?
C9 Fe2 C5 C4 -43.6(10) . . . . ?
C7 Fe2 C5 C4 -117.8(4) . . . . ?
C8 Fe2 C5 C4 -77.4(5) . . . . ?
C2 Fe2 C5 C4 80.3(4) . . . . ?
C1 Fe2 C5 C4 115.3(6) . . . . ?
C6 Fe2 C5 C1 84.2(5) . . . . ?
C4 Fe2 C5 C1 -115.3(6) . . . . ?
C3 Fe2 C5 C1 -78.6(4) . . . . ?
C10 Fe2 C5 C1 49.5(8) . . . . ?
C9 Fe2 C5 C1 -158.9(8) . . . . ?
C7 Fe2 C5 C1 126.9(4) . . . . ?
C8 Fe2 C5 C1 167.3(4) . . . . ?
C2 Fe2 C5 C1 -35.1(4) . . . . ?
C16 Fe1 C11 C15 114.1(4) . . . . ?
C14 Fe1 C11 C15 -39.0(4) . . . . ?
C13 Fe1 C11 C15 -83.9(4) . . . . ?
C17 Fe1 C11 C15 159.0(4) . . . . ?
C18 Fe1 C11 C15 -162.2(6) . . . . ?
C20 Fe1 C11 C15 70.4(5) . . . . ?
C19 Fe1 C11 C15 29.7(11) . . . . ?
C12 Fe1 C11 C15 -123.1(6) . . . . ?
C16 Fe1 C11 C12 -122.8(4) . . . . ?
C14 Fe1 C11 C12 84.1(4) . . . . ?
C13 Fe1 C11 C12 39.2(4) . . . . ?
C17 Fe1 C11 C12 -77.9(5) . . . . ?
C15 Fe1 C11 C12 123.1(6) . . . . ?
C18 Fe1 C11 C12 -39.1(9) . . . . ?
C20 Fe1 C11 C12 -166.5(4) . . . . ?
C19 Fe1 C11 C12 152.8(9) . . . . ?
C16 Fe1 C11 N62 -10.5(7) . . . . ?
C14 Fe1 C11 N62 -163.6(7) . . . . ?
C13 Fe1 C11 N62 151.5(7) . . . . ?
C17 Fe1 C11 N62 34.4(7) . . . . ?
C15 Fe1 C11 N62 -124.6(7) . . . . ?
C18 Fe1 C11 N62 73.2(9) . . . . ?
C20 Fe1 C11 N62 -54.2(7) . . . . ?
C19 Fe1 C11 N62 -94.9(11) . . . . ?
C12 Fe1 C11 N62 112.3(8) . . . . ?
C15 C11 N62 C61 14.5(12) . . . . ?
C12 C11 N62 C61 -166.9(6) . . . . ?
Fe1 C11 N62 C61 106.6(7) . . . . ?
C11 N62 C61 O63 4.3(11) . . . . ?
C11 N62 C61 C6 -173.8(6) . . . . ?
O63 C61 C6 C10 -163.6(7) . . . . ?
N62 C61 C6 C10 14.5(11) . . . . ?
O63 C61 C6 C7 14.1(11) . . . . ?
N62 C61 C6 C7 -167.8(6) . . . . ?
O63 C61 C6 Fe2 102.8(8) . . . . ?
N62 C61 C6 Fe2 -79.1(8) . . . . ?
C4 Fe2 C6 C10 167.5(6) . . . . ?
C3 Fe2 C6 C10 -38.6(11) . . . . ?
C9 Fe2 C6 C10 38.6(4) . . . . ?
C7 Fe2 C6 C10 120.2(6) . . . . ?
C8 Fe2 C6 C10 82.0(4) . . . . ?
C2 Fe2 C6 C10 -74.4(5) . . . . ?
C5 Fe2 C6 C10 -159.2(4) . . . . ?
C1 Fe2 C6 C10 -115.7(4) . . . . ?
C4 Fe2 C6 C7 47.3(9) . . . . ?
C3 Fe2 C6 C7 -158.7(8) . . . . ?
C10 Fe2 C6 C7 -120.2(6) . . . . ?
C9 Fe2 C6 C7 -81.6(4) . . . . ?
C8 Fe2 C6 C7 -38.1(4) . . . . ?
C2 Fe2 C6 C7 165.4(4) . . . . ?
C5 Fe2 C6 C7 80.6(5) . . . . ?
C1 Fe2 C6 C7 124.1(5) . . . . ?
C4 Fe2 C6 C61 -68.4(10) . . . . ?
C3 Fe2 C6 C61 85.6(12) . . . . ?
C10 Fe2 C6 C61 124.1(8) . . . . ?
C9 Fe2 C6 C61 162.7(8) . . . . ?
C7 Fe2 C6 C61 -115.7(9) . . . . ?
C8 Fe2 C6 C61 -153.8(8) . . . . ?
C2 Fe2 C6 C61 49.7(8) . . . . ?
C5 Fe2 C6 C61 -35.1(8) . . . . ?
C1 Fe2 C6 C61 8.4(8) . . . . ?
C1 N101 C102 O104 -4.4(11) . . . . ?
C1 N101 C102 O103 174.9(5) . . . . ?
C105 O103 C102 O104 5.9(10) . . . . ?
C105 O103 C102 N101 -173.4(6) . . . . ?
C1 C5 C4 C3 2.9(8) . . . . ?
Fe2 C5 C4 C3 -58.7(5) . . . . ?
C1 C5 C4 Fe2 61.6(4) . . . . ?
C6 Fe2 C4 C5 46.1(8) . . . . ?
C3 Fe2 C4 C5 -121.5(6) . . . . ?
C10 Fe2 C4 C5 -160.4(8) . . . . ?
C9 Fe2 C4 C5 164.5(4) . . . . ?
C7 Fe2 C4 C5 80.4(5) . . . . ?
C8 Fe2 C4 C5 122.7(4) . . . . ?
C2 Fe2 C4 C5 -82.8(4) . . . . ?
C1 Fe2 C4 C5 -39.8(4) . . . . ?
C6 Fe2 C4 C3 167.6(6) . . . . ?
C10 Fe2 C4 C3 -38.9(10) . . . . ?
C9 Fe2 C4 C3 -74.0(5) . . . . ?
C7 Fe2 C4 C3 -158.2(4) . . . . ?
C8 Fe2 C4 C3 -115.8(4) . . . . ?
C2 Fe2 C4 C3 38.6(4) . . . . ?
C5 Fe2 C4 C3 121.5(6) . . . . ?
C1 Fe2 C4 C3 81.6(4) . . . . ?
C5 C4 C3 C2 -1.6(8) . . . . ?
Fe2 C4 C3 C2 -61.0(5) . . . . ?
C5 C4 C3 Fe2 59.4(5) . . . . ?
C6 Fe2 C3 C2 -47.3(11) . . . . ?
C4 Fe2 C3 C2 117.3(6) . . . . ?
C10 Fe2 C3 C2 -76.5(5) . . . . ?
C9 Fe2 C3 C2 -118.3(4) . . . . ?
C7 Fe2 C3 C2 168.0(7) . . . . ?
C8 Fe2 C3 C2 -159.3(4) . . . . ?
C5 Fe2 C3 C2 80.9(4) . . . . ?
C1 Fe2 C3 C2 37.1(4) . . . . ?
C6 Fe2 C3 C4 -164.6(8) . . . . ?
C10 Fe2 C3 C4 166.2(4) . . . . ?
C9 Fe2 C3 C4 124.5(4) . . . . ?
C7 Fe2 C3 C4 50.8(9) . . . . ?
C8 Fe2 C3 C4 83.4(5) . . . . ?
C2 Fe2 C3 C4 -117.3(6) . . . . ?
C5 Fe2 C3 C4 -36.4(4) . . . . ?
C1 Fe2 C3 C4 -80.2(5) . . . . ?
C6 Fe2 C9 C8 80.1(4) . . . . ?
C4 Fe2 C9 C8 -77.8(5) . . . . ?
C3 Fe2 C9 C8 -119.0(4) . . . . ?
C10 Fe2 C9 C8 118.2(6) . . . . ?
C7 Fe2 C9 C8 35.9(4) . . . . ?
C2 Fe2 C9 C8 -160.7(4) . . . . ?
C5 Fe2 C9 C8 -44.7(10) . . . . ?
C1 Fe2 C9 C8 170.3(6) . . . . ?
C6 Fe2 C9 C10 -38.1(4) . . . . ?
C4 Fe2 C9 C10 164.0(4) . . . . ?
C3 Fe2 C9 C10 122.8(4) . . . . ?
C7 Fe2 C9 C10 -82.3(4) . . . . ?
C8 Fe2 C9 C10 -118.2(6) . . . . ?
C2 Fe2 C9 C10 81.1(5) . . . . ?
C5 Fe2 C9 C10 -162.9(8) . . . . ?
C1 Fe2 C9 C10 52.1(8) . . . . ?
C16 Fe1 C13 C14 169.4(8) . . . . ?
C17 Fe1 C13 C14 -163.7(4) . . . . ?
C15 Fe1 C13 C14 37.6(4) . . . . ?
C18 Fe1 C13 C14 -123.0(4) . . . . ?
C20 Fe1 C13 C14 -48.8(8) . . . . ?
C19 Fe1 C13 C14 -81.1(5) . . . . ?
C11 Fe1 C13 C14 81.1(4) . . . . ?
C12 Fe1 C13 C14 119.4(6) . . . . ?
C16 Fe1 C13 C12 50.0(11) . . . . ?
C14 Fe1 C13 C12 -119.4(6) . . . . ?
C17 Fe1 C13 C12 76.9(5) . . . . ?
C15 Fe1 C13 C12 -81.7(4) . . . . ?
C18 Fe1 C13 C12 117.6(4) . . . . ?
C20 Fe1 C13 C12 -168.2(6) . . . . ?
C19 Fe1 C13 C12 159.5(4) . . . . ?
C11 Fe1 C13 C12 -38.3(4) . . . . ?
C14 Fe1 C20 C16 161.4(4) . . . . ?
C13 Fe1 C20 C16 -164.2(6) . . . . ?
C17 Fe1 C20 C16 -37.3(4) . . . . ?
C15 Fe1 C20 C16 118.6(4) . . . . ?
C18 Fe1 C20 C16 -80.9(4) . . . . ?
C19 Fe1 C20 C16 -118.0(6) . . . . ?
C11 Fe1 C20 C16 79.0(5) . . . . ?
C12 Fe1 C20 C16 45.4(13) . . . . ?
C16 Fe1 C20 C19 118.0(6) . . . . ?
C14 Fe1 C20 C19 -80.6(5) . . . . ?
C13 Fe1 C20 C19 -46.2(8) . . . . ?
C17 Fe1 C20 C19 80.7(4) . . . . ?
C15 Fe1 C20 C19 -123.4(4) . . . . ?
C18 Fe1 C20 C19 37.1(4) . . . . ?
C11 Fe1 C20 C19 -163.0(4) . . . . ?
C12 Fe1 C20 C19 163.4(10) . . . . ?
C19 C20 C16 C17 0.4(8) . . . . ?
Fe1 C20 C16 C17 59.9(5) . . . . ?
C19 C20 C16 C161 -177.9(7) . . . . ?
Fe1 C20 C16 C161 -118.4(7) . . . . ?
C19 C20 C16 Fe1 -59.5(5) . . . . ?
O163 C161 C16 C20 180.0(7) . . . . ?
O162 C161 C16 C20 0.6(10) . . . . ?
O163 C161 C16 C17 1.8(12) . . . . ?
O162 C161 C16 C17 -177.5(6) . . . . ?
O163 C161 C16 Fe1 88.4(9) . . . . ?
O162 C161 C16 Fe1 -90.9(6) . . . . ?
C14 Fe1 C16 C20 -41.7(8) . . . . ?
C13 Fe1 C16 C20 155.1(8) . . . . ?
C17 Fe1 C16 C20 120.6(6) . . . . ?
C15 Fe1 C16 C20 -79.7(5) . . . . ?
C18 Fe1 C16 C20 81.9(4) . . . . ?
C19 Fe1 C16 C20 38.3(4) . . . . ?
C11 Fe1 C16 C20 -123.5(4) . . . . ?
C12 Fe1 C16 C20 -166.0(4) . . . . ?
C14 Fe1 C16 C17 -162.3(6) . . . . ?
C13 Fe1 C16 C17 34.5(11) . . . . ?
C15 Fe1 C16 C17 159.7(4) . . . . ?
C18 Fe1 C16 C17 -38.7(4) . . . . ?
C20 Fe1 C16 C17 -120.6(6) . . . . ?
C19 Fe1 C16 C17 -82.3(4) . . . . ?
C11 Fe1 C16 C17 115.9(4) . . . . ?
C12 Fe1 C16 C17 73.4(5) . . . . ?
C14 Fe1 C16 C161 81.5(9) . . . . ?
C13 Fe1 C16 C161 -81.7(11) . . . . ?
C17 Fe1 C16 C161 -116.2(7) . . . . ?
C15 Fe1 C16 C161 43.5(7) . . . . ?
C18 Fe1 C16 C161 -154.9(7) . . . . ?
C20 Fe1 C16 C161 123.2(8) . . . . ?
C19 Fe1 C16 C161 161.4(7) . . . . ?
C11 Fe1 C16 C161 -0.3(7) . . . . ?
C12 Fe1 C16 C161 -42.8(7) . . . . ?
C4 C3 C2 C1 -0.5(8) . . . . ?
Fe2 C3 C2 C1 -60.5(5) . . . . ?
C4 C3 C2 Fe2 60.0(5) . . . . ?
C6 Fe2 C2 C1 -77.8(5) . . . . ?
C4 Fe2 C2 C1 80.0(5) . . . . ?
C3 Fe2 C2 C1 119.1(6) . . . . ?
C10 Fe2 C2 C1 -118.9(4) . . . . ?
C9 Fe2 C2 C1 -161.9(4) . . . . ?
C7 Fe2 C2 C1 -44.4(11) . . . . ?
C8 Fe2 C2 C1 166.7(6) . . . . ?
C5 Fe2 C2 C1 36.0(4) . . . . ?
C6 Fe2 C2 C3 163.2(5) . . . . ?
C4 Fe2 C2 C3 -39.1(5) . . . . ?
C10 Fe2 C2 C3 122.0(5) . . . . ?
C9 Fe2 C2 C3 79.0(5) . . . . ?
C7 Fe2 C2 C3 -163.5(9) . . . . ?
C8 Fe2 C2 C3 47.7(9) . . . . ?
C5 Fe2 C2 C3 -83.0(5) . . . . ?
C1 Fe2 C2 C3 -119.1(6) . . . . ?
C102 O103 C105 C108 -64.1(8) . . . . ?
C102 O103 C105 C107 176.4(6) . . . . ?
C102 O103 C105 C106 59.9(8) . . . . ?
C3 C2 C1 N101 -179.6(6) . . . . ?
Fe2 C2 C1 N101 121.3(6) . . . . ?
C3 C2 C1 C5 2.3(8) . . . . ?
Fe2 C2 C1 C5 -56.7(5) . . . . ?
C3 C2 C1 Fe2 59.1(4) . . . . ?
C102 N101 C1 C2 178.1(6) . . . . ?
C102 N101 C1 C5 -4.1(10) . . . . ?
C102 N101 C1 Fe2 -93.3(8) . . . . ?
C4 C5 C1 C2 -3.2(8) . . . . ?
Fe2 C5 C1 C2 57.0(5) . . . . ?
C4 C5 C1 N101 178.8(6) . . . . ?
Fe2 C5 C1 N101 -121.1(6) . . . . ?
C4 C5 C1 Fe2 -60.2(4) . . . . ?
C6 Fe2 C1 C2 122.1(4) . . . . ?
C4 Fe2 C1 C2 -82.8(5) . . . . ?
C3 Fe2 C1 C2 -38.0(4) . . . . ?
C10 Fe2 C1 C2 78.5(5) . . . . ?
C9 Fe2 C1 C2 41.0(8) . . . . ?
C7 Fe2 C1 C2 164.8(4) . . . . ?
C8 Fe2 C1 C2 -161.0(9) . . . . ?
C5 Fe2 C1 C2 -122.7(6) . . . . ?
C6 Fe2 C1 N101 4.4(8) . . . . ?
C4 Fe2 C1 N101 159.5(8) . . . . ?
C3 Fe2 C1 N101 -155.7(8) . . . . ?
C10 Fe2 C1 N101 -39.1(8) . . . . ?
C9 Fe2 C1 N101 -76.7(11) . . . . ?
C7 Fe2 C1 N101 47.1(8) . . . . ?
C8 Fe2 C1 N101 81.3(12) . . . . ?
C2 Fe2 C1 N101 -117.7(9) . . . . ?
C5 Fe2 C1 N101 119.6(9) . . . . ?
C6 Fe2 C1 C5 -115.2(4) . . . . ?
C4 Fe2 C1 C5 39.9(4) . . . . ?
C3 Fe2 C1 C5 84.7(4) . . . . ?
C10 Fe2 C1 C5 -158.7(4) . . . . ?
C9 Fe2 C1 C5 163.7(6) . . . . ?
C7 Fe2 C1 C5 -72.5(5) . . . . ?
C8 Fe2 C1 C5 -38.3(11) . . . . ?
C2 Fe2 C1 C5 122.7(6) . . . . ?
C16 C20 C19 C18 -0.8(8) . . . . ?
Fe1 C20 C19 C18 -58.9(5) . . . . ?
C16 C20 C19 Fe1 58.1(5) . . . . ?
C16 Fe1 C19 C18 81.5(4) . . . . ?
C14 Fe1 C19 C18 -124.1(4) . . . . ?
C13 Fe1 C19 C18 -81.5(5) . . . . ?
C17 Fe1 C19 C18 36.9(4) . . . . ?
C15 Fe1 C19 C18 -164.5(4) . . . . ?
C20 Fe1 C19 C18 120.0(6) . . . . ?
C11 Fe1 C19 C18 172.7(9) . . . . ?
C12 Fe1 C19 C18 -49.7(9) . . . . ?
C16 Fe1 C19 C20 -38.6(4) . . . . ?
C14 Fe1 C19 C20 115.9(5) . . . . ?
C13 Fe1 C19 C20 158.4(4) . . . . ?
C17 Fe1 C19 C20 -83.1(5) . . . . ?
C15 Fe1 C19 C20 75.4(5) . . . . ?
C18 Fe1 C19 C20 -120.0(6) . . . . ?
C11 Fe1 C19 C20 52.6(11) . . . . ?
C12 Fe1 C19 C20 -169.7(6) . . . . ?
C12 C13 C14 C15 0.8(8) . . . . ?
Fe1 C13 C14 C15 -59.7(5) . . . . ?
C12 C13 C14 Fe1 60.5(5) . . . . ?
C16 Fe1 C14 C15 -53.5(8) . . . . ?
C13 Fe1 C14 C15 119.2(6) . . . . ?
C17 Fe1 C14 C15 164.9(8) . . . . ?
C18 Fe1 C14 C15 -165.2(4) . . . . ?
C20 Fe1 C14 C15 -83.3(4) . . . . ?
C19 Fe1 C14 C15 -125.1(4) . . . . ?
C11 Fe1 C14 C15 38.5(4) . . . . ?
C12 Fe1 C14 C15 81.6(4) . . . . ?
C16 Fe1 C14 C13 -172.8(6) . . . . ?
C17 Fe1 C14 C13 45.7(10) . . . . ?
C15 Fe1 C14 C13 -119.2(6) . . . . ?
C18 Fe1 C14 C13 75.5(5) . . . . ?
C20 Fe1 C14 C13 157.5(4) . . . . ?
C19 Fe1 C14 C13 115.7(4) . . . . ?
C11 Fe1 C14 C13 -80.7(4) . . . . ?
C12 Fe1 C14 C13 -37.6(4) . . . . ?
C20 C19 C18 C17 0.9(8) . . . . ?
Fe1 C19 C18 C17 -58.1(5) . . . . ?
C20 C19 C18 Fe1 59.0(5) . . . . ?
C16 Fe1 C18 C19 -81.4(4) . . . . ?
C14 Fe1 C18 C19 73.6(5) . . . . ?
C13 Fe1 C18 C19 115.2(4) . . . . ?
C17 Fe1 C18 C19 -120.7(6) . . . . ?
C15 Fe1 C18 C19 42.7(10) . . . . ?
C20 Fe1 C18 C19 -37.3(4) . . . . ?
C11 Fe1 C18 C19 -174.7(6) . . . . ?
C12 Fe1 C18 C19 157.4(4) . . . . ?
C16 Fe1 C18 C17 39.3(4) . . . . ?
C14 Fe1 C18 C17 -165.7(4) . . . . ?
C13 Fe1 C18 C17 -124.0(4) . . . . ?
C15 Fe1 C18 C17 163.4(7) . . . . ?
C20 Fe1 C18 C17 83.5(4) . . . . ?
C19 Fe1 C18 C17 120.7(6) . . . . ?
C11 Fe1 C18 C17 -53.9(8) . . . . ?
C12 Fe1 C18 C17 -81.9(5) . . . . ?
C15 C11 C12 C13 -1.9(8) . . . . ?
N62 C11 C12 C13 179.3(6) . . . . ?
Fe1 C11 C12 C13 -58.8(5) . . . . ?
C15 C11 C12 Fe1 56.9(5) . . . . ?
N62 C11 C12 Fe1 -121.9(6) . . . . ?
C14 C13 C12 C11 0.7(8) . . . . ?
Fe1 C13 C12 C11 59.9(5) . . . . ?
C14 C13 C12 Fe1 -59.2(5) . . . . ?
C16 Fe1 C12 C11 78.9(5) . . . . ?
C14 Fe1 C12 C11 -79.2(4) . . . . ?
C13 Fe1 C12 C11 -117.2(6) . . . . ?
C17 Fe1 C12 C11 120.5(4) . . . . ?
C15 Fe1 C12 C11 -35.4(4) . . . . ?
C18 Fe1 C12 C11 163.0(4) . . . . ?
C20 Fe1 C12 C11 43.1(13) . . . . ?
C19 Fe1 C12 C11 -162.1(6) . . . . ?
C16 Fe1 C12 C13 -164.0(4) . . . . ?
C14 Fe1 C12 C13 37.9(4) . . . . ?
C17 Fe1 C12 C13 -122.4(4) . . . . ?
C15 Fe1 C12 C13 81.7(5) . . . . ?
C18 Fe1 C12 C13 -79.8(5) . . . . ?
C20 Fe1 C12 C13 160.3(10) . . . . ?
C19 Fe1 C12 C13 -45.0(9) . . . . ?
C11 Fe1 C12 C13 117.2(6) . . . . ?
C10 C6 C7 C8 0.6(8) . . . . ?
C61 C6 C7 C8 -177.5(6) . . . . ?
Fe2 C6 C7 C8 60.3(5) . . . . ?
C10 C6 C7 Fe2 -59.6(5) . . . . ?
C61 C6 C7 Fe2 122.3(7) . . . . ?
C6 Fe2 C7 C8 -117.6(6) . . . . ?
C4 Fe2 C7 C8 82.4(5) . . . . ?
C3 Fe2 C7 C8 45.9(9) . . . . ?
C10 Fe2 C7 C8 -80.4(5) . . . . ?
C9 Fe2 C7 C8 -36.0(4) . . . . ?
C2 Fe2 C7 C8 -160.8(9) . . . . ?
C5 Fe2 C7 C8 124.8(4) . . . . ?
C1 Fe2 C7 C8 165.4(4) . . . . ?
C4 Fe2 C7 C6 -160.0(4) . . . . ?
C3 Fe2 C7 C6 163.5(7) . . . . ?
C10 Fe2 C7 C6 37.2(4) . . . . ?
C9 Fe2 C7 C6 81.6(5) . . . . ?
C8 Fe2 C7 C6 117.6(6) . . . . ?
C2 Fe2 C7 C6 -43.2(12) . . . . ?
C5 Fe2 C7 C6 -117.7(4) . . . . ?
C1 Fe2 C7 C6 -77.1(5) . . . . ?
C12 C11 C15 C14 2.4(8) . . . . ?
N62 C11 C15 C14 -178.9(7) . . . . ?
Fe1 C11 C15 C14 60.2(5) . . . . ?
C12 C11 C15 Fe1 -57.8(5) . . . . ?
N62 C11 C15 Fe1 120.9(8) . . . . ?
C13 C14 C15 C11 -1.9(8) . . . . ?
Fe1 C14 C15 C11 -61.3(5) . . . . ?
C13 C14 C15 Fe1 59.5(5) . . . . ?
C16 Fe1 C15 C11 -86.3(4) . . . . ?
C14 Fe1 C15 C11 117.1(5) . . . . ?
C13 Fe1 C15 C11 79.1(4) . . . . ?
C17 Fe1 C15 C11 -50.4(8) . . . . ?
C18 Fe1 C15 C11 157.9(7) . . . . ?
C20 Fe1 C15 C11 -128.7(4) . . . . ?
C19 Fe1 C15 C11 -169.9(4) . . . . ?
C12 Fe1 C15 C11 35.2(4) . . . . ?
C16 Fe1 C15 C14 156.6(4) . . . . ?
C13 Fe1 C15 C14 -38.0(4) . . . . ?
C17 Fe1 C15 C14 -167.6(6) . . . . ?
C18 Fe1 C15 C14 40.8(10) . . . . ?
C20 Fe1 C15 C14 114.2(4) . . . . ?
C19 Fe1 C15 C14 73.0(5) . . . . ?
C11 Fe1 C15 C14 -117.1(5) . . . . ?
C12 Fe1 C15 C14 -82.0(4) . . . . ?
C19 C18 C17 C16 -0.6(8) . . . . ?
Fe1 C18 C17 C16 -59.3(5) . . . . ?
C19 C18 C17 Fe1 58.7(5) . . . . ?
C20 C16 C17 C18 0.1(8) . . . . ?
C161 C16 C17 C18 178.5(6) . . . . ?
Fe1 C16 C17 C18 60.7(5) . . . . ?
C20 C16 C17 Fe1 -60.6(5) . . . . ?
C161 C16 C17 Fe1 117.8(6) . . . . ?
C16 Fe1 C17 C18 -117.1(6) . . . . ?
C14 Fe1 C17 C18 39.4(10) . . . . ?
C13 Fe1 C17 C18 74.2(5) . . . . ?
C15 Fe1 C17 C18 -166.3(6) . . . . ?
C20 Fe1 C17 C18 -80.2(4) . . . . ?
C19 Fe1 C17 C18 -36.7(4) . . . . ?
C11 Fe1 C17 C18 157.4(4) . . . . ?
C12 Fe1 C17 C18 116.2(4) . . . . ?
C14 Fe1 C17 C16 156.6(8) . . . . ?
C13 Fe1 C17 C16 -168.6(4) . . . . ?
C15 Fe1 C17 C16 -49.2(8) . . . . ?
C18 Fe1 C17 C16 117.1(6) . . . . ?
C20 Fe1 C17 C16 37.0(4) . . . . ?
C19 Fe1 C17 C16 80.5(4) . . . . ?
C11 Fe1 C17 C16 -85.5(4) . . . . ?
C12 Fe1 C17 C16 -126.6(4) . . . . ?
C7 C6 C10 C9 0.4(8) . . . . ?
C61 C6 C10 C9 178.4(6) . . . . ?
Fe2 C6 C10 C9 -59.4(5) . . . . ?
C7 C6 C10 Fe2 59.8(5) . . . . ?
C61 C6 C10 Fe2 -122.3(7) . . . . ?
C8 C9 C10 C6 -1.3(8) . . . . ?
Fe2 C9 C10 C6 59.1(5) . . . . ?
C8 C9 C10 Fe2 -60.5(5) . . . . ?
C4 Fe2 C10 C6 -164.2(8) . . . . ?
C3 Fe2 C10 C6 166.1(4) . . . . ?
C9 Fe2 C10 C6 -118.3(6) . . . . ?
C7 Fe2 C10 C6 -37.4(4) . . . . ?
C8 Fe2 C10 C6 -80.6(4) . . . . ?
C2 Fe2 C10 C6 124.6(4) . . . . ?
C5 Fe2 C10 C6 48.3(8) . . . . ?
C1 Fe2 C10 C6 83.8(5) . . . . ?
C6 Fe2 C10 C9 118.3(6) . . . . ?
C4 Fe2 C10 C9 -45.9(10) . . . . ?
C3 Fe2 C10 C9 -75.6(5) . . . . ?
C7 Fe2 C10 C9 81.0(4) . . . . ?
C8 Fe2 C10 C9 37.8(4) . . . . ?
C2 Fe2 C10 C9 -117.1(4) . . . . ?
C5 Fe2 C10 C9 166.7(6) . . . . ?
C1 Fe2 C10 C9 -157.8(4) . . . . ?
C10 C9 C8 C7 1.8(8) . . . . ?
Fe2 C9 C8 C7 -58.0(5) . . . . ?
C10 C9 C8 Fe2 59.7(5) . . . . ?
C6 C7 C8 C9 -1.5(8) . . . . ?
Fe2 C7 C8 C9 57.7(5) . . . . ?
C6 C7 C8 Fe2 -59.2(4) . . . . ?
C6 Fe2 C8 C9 -83.0(4) . . . . ?
C4 Fe2 C8 C9 121.8(4) . . . . ?
C3 Fe2 C8 C9 78.2(5) . . . . ?
C10 Fe2 C8 C9 -38.8(4) . . . . ?
C7 Fe2 C8 C9 -122.0(6) . . . . ?
C2 Fe2 C8 C9 44.1(8) . . . . ?
C5 Fe2 C8 C9 164.0(4) . . . . ?
C1 Fe2 C8 C9 -166.3(8) . . . . ?
C6 Fe2 C8 C7 39.0(4) . . . . ?
C4 Fe2 C8 C7 -116.3(4) . . . . ?
C3 Fe2 C8 C7 -159.9(4) . . . . ?
C10 Fe2 C8 C7 83.2(5) . . . . ?
C9 Fe2 C8 C7 122.0(6) . . . . ?
C2 Fe2 C8 C7 166.0(6) . . . . ?
C5 Fe2 C8 C7 -74.0(5) . . . . ?
C1 Fe2 C8 C7 -44.3(11) . . . . ?
